data_7113359
loop_
_publ_author_name
'Imaz, Inhar'
'Bravic, Georges'
'Sutter, Jean-Pascal'

_publ_section_title
;
 Structural and zeolitic features of a 3D heterometallic porous
 architecture constructed from a {M(oxalate)4}4- building unit.
;
_journal_issue 8
_journal_name_full 'Chemical communications (Cambridge, England)'
_journal_page_first 993
_journal_page_last 995
_journal_paper_doi 10.1039/b414190c
_journal_year 2005
_chemical_formula_moiety 'C14 H22 K2 Mg2 O39 U2'
_chemical_formula_sum 'C14 H22 K2 Mg2 O39 U2'
_chemical_formula_weight 1417.20
_chemical_name_systematic
;
?
;
_space_group_IT_number 12
_symmetry_cell_setting monoclinic
_symmetry_space_group_name_Hall '-C 2y'
_symmetry_space_group_name_H-M 'C 1 2/m 1'
_atom_sites_solution_hydrogens geom
_atom_sites_solution_primary direct
_atom_sites_solution_secondary difmap
_audit_creation_method SHELXL-97
_cell_angle_alpha 90.00
_cell_angle_beta 94.52(6)
_cell_angle_gamma 90.00
_cell_formula_units_Z 4
_cell_length_a 20.437(3)
_cell_length_b 12.841(4)
_cell_length_c 14.614(5)
_cell_measurement_temperature 293(2)
_cell_measurement_theta_max 20
_cell_measurement_theta_min 1
_cell_volume 3823.2(19)
_computing_structure_refinement 'SHELXL-97 (Sheldrick, 1997)'
_diffrn_ambient_temperature 293(2)
_diffrn_measured_fraction_theta_full 0.993
_diffrn_measured_fraction_theta_max 0.993
_diffrn_radiation_monochromator graphite
_diffrn_radiation_source 'fine-focus sealed tube'
_diffrn_radiation_type MoK\a
_diffrn_radiation_wavelength 0.71073
_diffrn_reflns_av_R_equivalents 0.0000
_diffrn_reflns_av_sigmaI/netI 0.0276
_diffrn_reflns_limit_h_max 33
_diffrn_reflns_limit_h_min -34
_diffrn_reflns_limit_k_max 21
_diffrn_reflns_limit_k_min 0
_diffrn_reflns_limit_l_max 24
_diffrn_reflns_limit_l_min 0
_diffrn_reflns_number 9529
_diffrn_reflns_theta_full 36.32
_diffrn_reflns_theta_max 36.32
_diffrn_reflns_theta_min 4.13
_exptl_absorpt_coefficient_mu 8.838
_exptl_absorpt_correction_T_max 1.000
_exptl_absorpt_correction_T_min 0.551
_exptl_absorpt_correction_type empirical
_exptl_absorpt_process_details scalepack
_exptl_crystal_colour green
_exptl_crystal_density_diffrn 2.462
_exptl_crystal_density_method 'not measured'
_exptl_crystal_description prisme
_exptl_crystal_F_000 2656
_exptl_crystal_size_max 0.34
_exptl_crystal_size_mid 0.30
_exptl_crystal_size_min 0.20
_refine_diff_density_max 3.074
_refine_diff_density_min -5.443
_refine_diff_density_rms 0.385
_refine_ls_extinction_method none
_refine_ls_goodness_of_fit_ref 1.082
_refine_ls_hydrogen_treatment mixed
_refine_ls_matrix_type full
_refine_ls_number_parameters 283
_refine_ls_number_reflns 9529
_refine_ls_number_restraints 31
_refine_ls_restrained_S_all 2.023
_refine_ls_R_factor_all 0.0697
_refine_ls_R_factor_gt 0.0518
_refine_ls_shift/su_max 0.001
_refine_ls_shift/su_mean 0.000
_refine_ls_structure_factor_coef Fsqd
_refine_ls_weighting_details 'calc w=1/[\s^2^(Fo^2^)+(0.0819P)^2^+54.7464P] where P=(Fo^2^+2Fc^2^)/3'
_refine_ls_weighting_scheme calc
_refine_ls_wR_factor_gt 0.1418
_refine_ls_wR_factor_ref 0.1564
_reflns_number_gt 6805
_reflns_number_total 9529
_reflns_threshold_expression >2sigma(I)
_cod_data_source_file b414190c.txt
_cod_data_source_block kmu
_cod_original_cell_volume 3823.2
_cod_original_sg_symbol_H-M C2/m
_cod_database_code 7113359

loop_
_symmetry_equiv_pos_as_xyz
'x, y, z'
'-x, y, -z'
'x+1/2, y+1/2, z'
'-x+1/2, y+1/2, -z'
'-x, -y, -z'
'x, -y, z'
'-x+1/2, -y+1/2, -z'
'x+1/2, -y+1/2, z'

loop_
_atom_site_label
_atom_site_type_symbol
_atom_site_fract_x
_atom_site_fract_y
_atom_site_fract_z
_atom_site_U_iso_or_equiv
_atom_site_adp_type
_atom_site_occupancy
_atom_site_symmetry_multiplicity
_atom_site_calc_flag
_atom_site_refinement_flags
C9 C 0.2160(4) 0.2683(7) 0.0139(6) 0.0179(14) Uani 1 1 d .
C7 C 0.2834(5) 0.3310(8) -0.3716(7) 0.0232(16) Uani 1 1 d .
C8 C 0.2121(5) 0.3528(8) -0.4094(7) 0.0255(17) Uani 1 1 d .
C5 C 0.0860(5) 0.1405(10) -0.3529(8) 0.032(2) Uani 1 1 d .
C6 C 0.0448(5) 0.1778(9) -0.2761(8) 0.0284(19) Uani 1 1 d .
O12 O -0.0149(4) 0.1617(10) -0.2827(8) 0.051(3) Uani 1 1 d .
O11 O 0.0589(5) 0.1163(13) -0.4283(8) 0.064(4) Uani 1 1 d .
K2 K -0.06128(16) 0.0000 -0.4090(2) 0.0309(6) Uani 1 2 d S
Mg1 Mg -0.0781(3) 0.2909(5) -0.4332(5) 0.0551(15) Uani 1 1 d .
O20 O 0.3012(4) 0.1258(9) -0.5089(6) 0.043(2) Uani 1 1 d .
O31 O 0.3299(4) 0.3668(7) -0.4109(6) 0.0372(19) Uani 1 1 d .
O33 O 0.0661 0.1246 -0.0080 0.073(4) Uani 1 1 d D
O34 O 0.0391 0.3630 -0.0631 0.098(6) Uani 1 1 d D
O36 O 0.0398(8) 0.3924(14) -0.4010(19) 0.115(9) Uani 1 1 d D
O35 O 0.1078(11) 0.372(4) 0.247(4) 0.35(4) Uani 1 1 d D
O37 O 0.120(3) 0.5000 0.047(5) 0.33(4) Uani 1 2 d SD
K1 K 0.21228(19) 0.0000 -0.4350(2) 0.0321(7) Uani 1 2 d S
O32 O 0.1110(3) 0.1563(7) 0.1686(5) 0.0292(17) Uani 1 1 d D
H1 H 0.0985 0.1004 -0.0526 0.100 Uiso 1 1 d D
H2 H 0.0471 0.0619 -0.0114 0.018 Uiso 1 1 d D
H4 H 0.1067 0.0821 0.1787 0.100 Uiso 1 1 d D
H6 H 0.0893 0.4634 0.0121 0.100 Uiso 1 1 d D
H7 H 0.1079 0.4308 0.2976 0.100 Uiso 1 1 d D
H8 H 0.1397 0.4162 0.2138 0.124 Uiso 1 1 d D
H10 H 0.024(6) 0.420(12) -0.350(6) 0.032 Uiso 1 1 d D
H9 H 0.082(4) 0.370(18) -0.390(10) 0.083 Uiso 1 1 d D
H12 H 0.008(2) 0.368(14) -0.114(5) 0.054 Uiso 1 1 d D
H11 H 0.0799 0.3982 -0.1113 0.100 Uiso 1 1 d D
H3 H 0.138(10) 0.143(3) 0.121(11) 0.100 Uiso 1 1 d D
U1 U 0.194710(13) 0.24889(2) -0.210958(19) 0.01440(11) Uani 1 1 d .
O3 O 0.1265(3) 0.4125(6) -0.1902(6) 0.0264(14) Uani 1 1 d .
O9 O 0.1726(3) 0.2839(6) -0.0498(5) 0.0236(12) Uani 1 1 d .
O8 O 0.2101(4) 0.2798(7) 0.0979(5) 0.0242(13) Uani 1 1 d .
O1 O 0.2612(4) 0.0868(5) -0.2412(5) 0.0246(13) Uani 1 1 d .
C3 C 0.1881(6) 0.0000 -0.1487(9) 0.020(2) Uani 1 2 d S
O4 O 0.2566(3) 0.4132(5) -0.1695(6) 0.0268(14) Uani 1 1 d .
O6 O 0.2873(4) 0.2751(7) -0.2999(5) 0.0245(13) Uani 1 1 d .
C2 C 0.1540(6) 0.5000 -0.1862(9) 0.019(2) Uani 1 2 d S
O7 O 0.0773(4) 0.2239(7) -0.2104(6) 0.0265(14) Uani 1 1 d .
C1 C 0.2292(7) 0.5000 -0.1738(9) 0.021(2) Uani 1 2 d S
O5 O 0.1714(4) 0.3456(7) -0.3479(6) 0.0326(17) Uani 1 1 d .
C4 C 0.2419(6) 0.0000 -0.2159(9) 0.019(2) Uani 1 2 d S
O2 O 0.1679(4) 0.0871(6) -0.1247(5) 0.0280(15) Uani 1 1 d .
O10 O 0.1474(4) 0.1387(7) -0.3301(5) 0.0308(17) Uani 1 1 d .

loop_
_atom_site_aniso_label
_atom_site_aniso_U_11
_atom_site_aniso_U_22
_atom_site_aniso_U_33
_atom_site_aniso_U_23
_atom_site_aniso_U_13
_atom_site_aniso_U_12
C9 0.016(3) 0.020(3) 0.017(3) -0.002(3) 0.000(2) 0.001(3)
C7 0.024(4) 0.021(4) 0.025(4) 0.002(3) 0.006(3) -0.002(3)
C8 0.024(4) 0.028(4) 0.025(4) 0.007(3) 0.002(3) -0.004(3)
C5 0.027(5) 0.041(6) 0.028(5) -0.013(4) 0.001(4) -0.012(4)
C6 0.018(4) 0.034(5) 0.033(5) -0.007(4) 0.001(3) -0.006(4)
O12 0.020(4) 0.078(8) 0.056(6) -0.019(5) 0.006(4) -0.014(4)
O11 0.040(5) 0.110(11) 0.042(5) -0.035(6) -0.004(4) -0.020(6)
K2 0.0235(13) 0.0360(16) 0.0324(15) 0.000 -0.0025(11) 0.000
Mg1 0.035(2) 0.048(3) 0.078(4) 0.013(3) -0.021(2) -0.017(2)
O20 0.034(4) 0.068(7) 0.026(4) 0.016(4) -0.002(3) -0.003(4)
O31 0.029(4) 0.042(5) 0.042(5) 0.014(4) 0.012(3) -0.004(3)
O33 0.043(6) 0.123(13) 0.057(7) -0.012(8) 0.026(5) -0.010(7)
O34 0.080(10) 0.125(15) 0.096(12) -0.007(12) 0.057(9) 0.002(11)
O36 0.047(8) 0.059(10) 0.23(3) -0.011(13) -0.045(12) 0.001(7)
O35 0.070(14) 0.36(5) 0.64(9) 0.39(6) 0.11(3) 0.07(2)
O37 0.23(7) 0.42(12) 0.33(10) 0.000 0.06(7) 0.000
K1 0.0409(17) 0.0331(15) 0.0241(13) 0.000 0.0146(12) 0.000
O32 0.006(2) 0.060(5) 0.023(3) 0.006(3) 0.005(2) -0.007(3)
U1 0.01357(15) 0.01431(15) 0.01525(15) -0.00058(9) 0.00075(9) -0.00108(9)
O3 0.020(3) 0.020(3) 0.040(4) 0.000(3) 0.001(3) -0.003(2)
O9 0.020(3) 0.031(3) 0.019(3) -0.004(3) -0.002(2) 0.005(3)
O8 0.025(3) 0.030(3) 0.018(3) -0.002(3) 0.001(2) 0.005(3)
O1 0.026(3) 0.017(3) 0.032(3) 0.001(3) 0.009(3) -0.001(2)
C3 0.021(5) 0.019(5) 0.019(5) 0.000 0.001(4) 0.000
O4 0.020(3) 0.017(3) 0.042(4) -0.002(3) -0.001(3) 0.003(2)
O6 0.021(3) 0.028(3) 0.025(3) 0.007(3) 0.005(2) 0.002(3)
C2 0.021(5) 0.017(5) 0.020(5) 0.000 0.000(4) 0.000
O7 0.020(3) 0.029(3) 0.030(4) -0.008(3) 0.003(3) -0.002(3)
C1 0.022(5) 0.017(5) 0.022(5) 0.000 0.000(4) 0.000
O5 0.024(3) 0.046(5) 0.028(3) 0.013(3) 0.003(3) 0.004(3)
C4 0.017(5) 0.019(5) 0.021(5) 0.000 0.001(4) 0.000
O2 0.037(4) 0.019(3) 0.030(3) -0.001(3) 0.016(3) 0.001(3)
O10 0.023(3) 0.041(4) 0.028(3) -0.017(3) 0.005(3) -0.003(3)

loop_
_atom_type_symbol
_atom_type_description
_atom_type_scat_dispersion_real
_atom_type_scat_dispersion_imag
_atom_type_scat_source
C C 0.0033 0.0016 'International Tables Vol C Tables 4.2.6.8 and 6.1.1.4'
K K 0.2009 0.2494 'International Tables Vol C Tables 4.2.6.8 and 6.1.1.4'
Mg Mg 0.0486 0.0363 'International Tables Vol C Tables 4.2.6.8 and 6.1.1.4'
O O 0.0106 0.0060 'International Tables Vol C Tables 4.2.6.8 and 6.1.1.4'
U U -9.6767 9.6646 'International Tables Vol C Tables 4.2.6.8 and 6.1.1.4'
H H 0.0000 0.0000 'International Tables Vol C Tables 4.2.6.8 and 6.1.1.4'

loop_
_geom_angle_atom_site_label_1
_geom_angle_atom_site_label_2
_geom_angle_atom_site_label_3
_geom_angle
_geom_angle_site_symmetry_1
_geom_angle_site_symmetry_3
O9 C9 O8 126.4(9) . .
O9 C9 C9 116.8(10) . 7
O8 C9 C9 116.8(10) . 7
O31 C7 O6 126.5(10) . .
O31 C7 C8 120.3(9) . .
O6 C7 C8 113.2(8) . .
O20 C8 O5 126.2(10) 7_554 .
O20 C8 C7 121.1(9) 7_554 .
O5 C8 C7 112.7(8) . .
O20 C8 K1 46.4(6) 7_554 7_554
O5 C8 K1 149.7(8) . 7_554
C7 C8 K1 82.8(5) . 7_554
O11 C5 O10 126.3(11) . .
O11 C5 C6 120.1(11) . .
O10 C5 C6 113.6(9) . .
O11 C5 K1 81.5(8) . .
O10 C5 K1 48.0(5) . .
C6 C5 K1 152.8(8) . .
O12 C6 O7 126.3(11) . .
O12 C6 C5 119.1(10) . .
O7 C6 C5 114.5(9) . .
C6 O12 K2 116.3(8) . .
C5 O11 K2 148.6(11) . 5_554
C5 O11 K2 111.4(9) . .
K2 O11 K2 83.1(3) 5_554 .
O31 K2 O31 75.2(4) 3_445 8_455
O31 K2 O11 74.6(3) 3_445 5_554
O31 K2 O11 112.5(4) 8_455 5_554
O31 K2 O11 112.5(4) 3_445 2_554
O31 K2 O11 74.6(3) 8_455 2_554
O11 K2 O11 64.2(7) 5_554 2_554
O31 K2 O12 131.7(3) 3_445 .
O31 K2 O12 77.8(3) 8_455 .
O11 K2 O12 153.6(4) 5_554 .
O11 K2 O12 97.6(4) 2_554 .
O31 K2 O12 77.8(3) 3_445 6
O31 K2 O12 131.7(3) 8_455 6
O11 K2 O12 97.6(4) 5_554 6
O11 K2 O12 153.6(4) 2_554 6
O12 K2 O12 91.9(5) . 6
O31 K2 O11 171.1(3) 3_445 .
O31 K2 O11 111.2(4) 8_455 .
O11 K2 O11 96.9(3) 5_554 .
O11 K2 O11 64.8(5) 2_554 .
O12 K2 O11 57.0(3) . .
O12 K2 O11 101.2(4) 6 .
O31 K2 O11 111.2(4) 3_445 6
O31 K2 O11 171.1(3) 8_455 6
O11 K2 O11 64.8(5) 5_554 6
O11 K2 O11 96.9(3) 2_554 6
O12 K2 O11 101.2(4) . 6
O12 K2 O11 57.0(3) 6 6
O11 K2 O11 61.8(6) . 6
O31 K2 K1 50.92(19) 3_445 5_554
O31 K2 K1 50.92(19) 8_455 5_554
O11 K2 K1 63.0(3) 5_554 5_554
O11 K2 K1 63.0(3) 2_554 5_554
O12 K2 K1 127.7(2) . 5_554
O12 K2 K1 127.7(2) 6 5_554
O11 K2 K1 127.7(3) . 5_554
O11 K2 K1 127.7(3) 6 5_554
O31 K2 Mg1 47.7(2) 3_445 6
O31 K2 Mg1 122.5(2) 8_455 6
O11 K2 Mg1 53.2(4) 5_554 6
O11 K2 Mg1 117.1(4) 2_554 6
O12 K2 Mg1 142.8(3) . 6
O12 K2 Mg1 50.9(3) 6 6
O11 K2 Mg1 124.9(3) . 6
O11 K2 Mg1 63.5(3) 6 6
K1 K2 Mg1 82.88(9) 5_554 6
O31 K2 Mg1 122.5(2) 3_445 .
O31 K2 Mg1 47.7(2) 8_455 .
O11 K2 Mg1 117.1(4) 5_554 .
O11 K2 Mg1 53.2(4) 2_554 .
O12 K2 Mg1 50.9(3) . .
O12 K2 Mg1 142.8(3) 6 .
O11 K2 Mg1 63.5(3) . .
O11 K2 Mg1 124.9(3) 6 .
K1 K2 Mg1 82.88(9) 5_554 .
Mg1 K2 Mg1 165.54(18) 6 .
O31 K2 K2 124.0(2) 3_445 5_554
O31 K2 K2 124.0(2) 8_455 5_554
O11 K2 K2 49.5(3) 5_554 5_554
O11 K2 K2 49.5(3) 2_554 5_554
O12 K2 K2 104.3(2) . 5_554
O12 K2 K2 104.3(2) 6 5_554
O11 K2 K2 47.4(2) . 5_554
O11 K2 K2 47.4(2) 6 5_554
K1 K2 K2 97.65(13) 5_554 5_554
Mg1 K2 K2 89.70(12) 6 5_554
Mg1 K2 K2 89.70(12) . 5_554
O36 Mg1 K2 112.5(4) . .
C8 O20 K1 114.4(7) 7_554 .
C7 O31 K2 149.3(8) . 3
C7 O31 K1 112.8(7) . 7_554
K2 O31 K1 80.5(2) 3 7_554
O20 K1 O20 72.9(5) . 6
O20 K1 O10 101.7(3) . .
O20 K1 O10 166.1(3) 6 .
O20 K1 O10 166.1(3) . 6
O20 K1 O10 101.7(3) 6 6
O10 K1 O10 80.5(4) . 6
O20 K1 O31 102.1(3) . 4_544
O20 K1 O31 60.6(3) 6 4_544
O10 K1 O31 133.3(3) . 4_544
O10 K1 O31 85.7(3) 6 4_544
O20 K1 O31 60.6(2) . 7_554
O20 K1 O31 102.1(3) 6 7_554
O10 K1 O31 85.7(3) . 7_554
O10 K1 O31 133.3(3) 6 7_554
O31 K1 O31 72.2(4) 4_544 7_554
O20 K1 O1 88.4(2) . .
O20 K1 O1 113.3(3) 6 .
O10 K1 O1 53.2(2) . .
O10 K1 O1 81.9(2) 6 .
O31 K1 O1 164.7(2) 4_544 .
O31 K1 O1 123.0(2) 7_554 .
O20 K1 O1 113.3(3) . 6
O20 K1 O1 88.4(2) 6 6
O10 K1 O1 81.9(2) . 6
O10 K1 O1 53.2(2) 6 6
O31 K1 O1 123.0(2) 4_544 6
O31 K1 O1 164.7(2) 7_554 6
O1 K1 O1 41.7(3) . 6
O20 K1 C4 108.5(3) . .
O20 K1 C4 108.5(3) 6 .
O10 K1 C4 60.4(2) . .
O10 K1 C4 60.4(2) 6 .
O31 K1 C4 142.6(2) 4_544 .
O31 K1 C4 142.6(2) 7_554 .
O1 K1 C4 22.65(15) . .
O1 K1 C4 22.65(15) 6 .
O20 K1 C8 73.3(3) . 4_544
O20 K1 C8 19.2(2) 6 4_544
O10 K1 C8 171.7(3) . 4_544
O10 K1 C8 106.0(3) 6 4_544
O31 K1 C8 44.0(2) 4_544 4_544
O31 K1 C8 86.1(3) 7_554 4_544
O1 K1 C8 132.0(2) . 4_544
O1 K1 C8 106.0(2) 6 4_544
C4 K1 C8 127.1(3) . 4_544
O20 K1 C8 19.2(2) . 7_554
O20 K1 C8 73.3(3) 6 7_554
O10 K1 C8 106.0(3) . 7_554
O10 K1 C8 171.7(3) 6 7_554
O31 K1 C8 86.1(3) 4_544 7_554
O31 K1 C8 44.0(2) 7_554 7_554
O1 K1 C8 106.0(2) . 7_554
O1 K1 C8 132.0(2) 6 7_554
C4 K1 C8 127.1(3) . 7_554
C8 K1 C8 67.1(4) 4_544 7_554
O20 K1 C5 173.4(3) . 6
O20 K1 C5 111.7(3) 6 6
O10 K1 C5 74.8(3) . 6
O10 K1 C5 20.1(2) 6 6
O31 K1 C5 77.1(3) 4_544 6
O31 K1 C5 113.2(3) 7_554 6
O1 K1 C5 93.8(3) . 6
O1 K1 C5 72.1(2) 6 6
C4 K1 C5 74.9(3) . 6
C8 K1 C5 109.4(3) 4_544 6
C8 K1 C5 155.9(3) 7_554 6
O5 U1 O10 69.6(3) . .
O5 U1 O6 65.5(3) . .
O10 U1 O6 88.8(3) . .
O5 U1 O7 86.5(3) . .
O10 U1 O7 65.1(3) . .
O6 U1 O7 147.5(3) . .
O5 U1 O9 132.0(3) . .
O10 U1 O9 135.1(3) . .
O6 U1 O9 134.5(3) . .
O7 U1 O9 76.5(2) . .
O5 U1 O8 137.4(3) . 7
O10 U1 O8 130.5(3) . 7
O6 U1 O8 76.8(2) . 7
O7 U1 O8 134.8(3) . 7
O9 U1 O8 65.5(2) . 7
O5 U1 O4 80.1(3) . .
O10 U1 O4 147.3(3) . .
O6 U1 O4 67.0(3) . .
O7 U1 O4 126.3(3) . .
O9 U1 O4 75.2(3) . .
O8 U1 O4 67.0(3) 7 .
O5 U1 O2 145.0(3) . .
O10 U1 O2 77.5(3) . .
O6 U1 O2 126.8(3) . .
O7 U1 O2 68.5(3) . .
O9 U1 O2 67.0(3) . .
O8 U1 O2 74.5(3) 7 .
O4 U1 O2 134.4(3) . .
O5 U1 O1 110.9(3) . .
O10 U1 O1 65.1(3) . .
O6 U1 O1 64.3(3) . .
O7 U1 O1 115.8(3) . .
O9 U1 O1 117.0(2) . .
O8 U1 O1 65.9(3) 7 .
O4 U1 O1 117.6(2) . .
O2 U1 O1 63.3(2) . .
O5 U1 O3 66.0(3) . .
O10 U1 O3 112.4(3) . .
O6 U1 O3 114.2(3) . .
O7 U1 O3 63.8(3) . .
O9 U1 O3 66.1(3) . .
O8 U1 O3 116.8(2) 7 .
O4 U1 O3 63.2(2) . .
O2 U1 O3 118.6(2) . .
O1 U1 O3 176.8(2) . .
C2 O3 U1 119.6(7) . .
C9 O9 U1 120.5(6) . .
C9 O8 U1 120.3(6) . 7
C4 O1 U1 119.6(7) . .
C4 O1 K1 82.3(7) . .
U1 O1 K1 108.2(3) . .
O2 C3 O2 126.6(12) 6 .
O2 C3 C4 116.7(6) 6 .
O2 C3 C4 116.7(6) . .
C1 O4 U1 121.6(7) . .
C7 O6 U1 121.8(6) . .
O3 C2 O3 126.9(12) . 6_565
O3 C2 C1 116.6(6) . .
O3 C2 C1 116.6(6) 6_565 .
C6 O7 U1 121.3(7) . .
O4 C1 O4 126.9(13) 6_565 .
O4 C1 C2 116.6(6) 6_565 .
O4 C1 C2 116.6(6) . .
C8 O5 U1 122.2(7) . .
O1 C4 O1 126.5(12) 6 .
O1 C4 C3 116.7(6) 6 .
O1 C4 C3 116.7(6) . .
O1 C4 K1 75.1(7) 6 .
O1 C4 K1 75.1(7) . .
C3 C4 K1 123.4(8) . .
C3 O2 U1 120.5(7) . .
C5 O10 U1 120.9(7) . .
C5 O10 K1 111.9(6) . .
U1 O10 K1 127.1(3) . .

loop_
_geom_bond_atom_site_label_1
_geom_bond_atom_site_label_2
_geom_bond_distance
_geom_bond_site_symmetry_2
C9 O9 1.250(11) .
C9 O8 1.251(11) .
C9 C9 1.551(18) 7
C7 O31 1.236(12) .
C7 O6 1.268(12) .
C7 C8 1.543(14) .
C8 O20 1.234(13) 7_554
C8 O5 1.276(12) .
C8 K1 3.418(10) 7_554
C5 O11 1.232(14) .
C5 O10 1.275(13) .
C5 C6 1.532(15) .
C5 K1 3.442(12) .
C6 O12 1.235(12) .
C6 O7 1.269(12) .
O12 K2 2.888(11) .
O11 K2 2.812(11) 5_554
O11 K2 2.908(13) .
K2 O31 2.804(9) 3_445
K2 O31 2.804(9) 8_455
K2 O11 2.812(11) 5_554
K2 O11 2.812(11) 2_554
K2 O12 2.888(11) 6
K2 O11 2.908(13) 6
K2 K1 3.689(5) 5_554
K2 Mg1 3.765(6) 6
K2 Mg1 3.765(6) .
K2 K2 3.795(7) 5_554
Mg1 O36 2.747(16) .
O20 C8 1.234(13) 7_554
O20 K1 2.718(10) .
O31 K2 2.804(9) 3
O31 K1 2.904(9) 7_554
K1 O20 2.718(10) 6
K1 O10 2.757(8) .
K1 O10 2.757(8) 6
K1 O31 2.904(9) 4_544
K1 O31 2.904(9) 7_554
K1 O1 3.133(8) .
K1 O1 3.133(8) 6
K1 C4 3.212(13) .
K1 C8 3.418(10) 4_544
K1 C8 3.418(10) 7_554
K1 C5 3.442(12) 6
U1 O5 2.372(8) .
U1 O10 2.388(7) .
U1 O6 2.401(7) .
U1 O7 2.421(7) .
U1 O9 2.474(7) .
U1 O8 2.479(7) 7
U1 O4 2.509(7) .
U1 O2 2.513(7) .
U1 O1 2.543(7) .
U1 O3 2.553(7) .
O3 C2 1.256(9) .
O8 U1 2.479(7) 7
O1 C4 1.248(9) .
C3 O2 1.252(9) 6
C3 O2 1.252(9) .
C3 C4 1.530(18) .
O4 C1 1.247(9) .
C2 O3 1.256(9) 6_565
C2 C1 1.534(18) .
C1 O4 1.247(9) 6_565
C4 O1 1.248(9) 6
